data_7059062
loop_
_publ_author_name
'Yu, Hong'
'Cao, Jia-Miao'
'Zhang, Jun-Rui'
'Li, Rui-Cong'
'Cheng, Yan'
'Yang, Chen'
'Hou, Yin-Ling'
'Fang, Ming'

_publ_section_title
;
 Single molecule magnet behavior and magnetic refrigeration of four
 tetranuclear lanthanide (Ln = GdIII, TbIII, DyIII) clusters
;
_journal_name_full 'New Journal of Chemistry'
_journal_paper_doi 10.1039/C9NJ04260A
_journal_year 2019
_chemical_formula_moiety 'C176 H168 Gd4 N12 O16, 2(C H2 Cl2), 8(C2 H3 N)'
_chemical_formula_sum 'C194 H196 Cl4 Gd4 N20 O16'
_chemical_formula_weight 3834.50
_space_group_crystal_system triclinic
_space_group_IT_number 2
_space_group_name_Hall '-P 1'
_space_group_name_H-M_alt 'P -1'
_atom_sites_solution_hydrogens mixed
_atom_sites_solution_primary iterative
_audit_creation_date 2019-10-13
_audit_creation_method
;
Olex2 1.2
(compiled 2018.05.29 svn.r3508 for OlexSys, GUI svn.r5506)
;
_audit_update_record
;
2019-10-14 deposited with the CCDC.	2019-11-19 downloaded from the CCDC.
;
_cell_angle_alpha 117.432(2)
_cell_angle_beta 90.789(2)
_cell_angle_gamma 104.152(2)
_cell_formula_units_Z 1
_cell_length_a 16.9504(9)
_cell_length_b 17.2420(9)
_cell_length_c 17.9310(9)
_cell_measurement_reflns_used 9975
_cell_measurement_temperature 150(2)
_cell_measurement_theta_max 26.35
_cell_measurement_theta_min 2.28
_cell_volume 4461.2(4)
_computing_cell_refinement 'SAINT v8.37A (Bruker, 2015)'
_computing_data_collection 'Bruker XSCANS'
_computing_data_reduction 'SAINT v8.37A (Bruker, 2015)'
_computing_molecular_graphics 'Olex2 (Dolomanov et al., 2009)'
_computing_publication_material 'Olex2 (Dolomanov et al., 2009)'
_computing_structure_refinement 'XL (Sheldrick, 2008)'
_computing_structure_solution
;
Superflip (Palatinus & Chapuis, 2007;Palatinus & van der Lee, 2008;
Palatinus et al., 2012)
;
_diffrn_ambient_temperature 150.01
_diffrn_measured_fraction_theta_full 0.999
_diffrn_measured_fraction_theta_max 0.997
_diffrn_measurement_device_type 'Bruker APEX-II CCD'
_diffrn_measurement_method '\f and \w scans'
_diffrn_radiation_type MoK\a
_diffrn_radiation_wavelength 0.71073
_diffrn_reflns_av_R_equivalents 0.0454
_diffrn_reflns_av_unetI/netI 0.0395
_diffrn_reflns_Laue_measured_fraction_full 0.999
_diffrn_reflns_Laue_measured_fraction_max 0.997
_diffrn_reflns_limit_h_max 21
_diffrn_reflns_limit_h_min -21
_diffrn_reflns_limit_k_max 21
_diffrn_reflns_limit_k_min -21
_diffrn_reflns_limit_l_max 22
_diffrn_reflns_limit_l_min -22
_diffrn_reflns_number 73617
_diffrn_reflns_point_group_measured_fraction_full 0.999
_diffrn_reflns_point_group_measured_fraction_max 0.997
_diffrn_reflns_theta_full 25.242
_diffrn_reflns_theta_max 26.463
_diffrn_reflns_theta_min 2.277
_diffrn_standards_number 0
_exptl_absorpt_coefficient_mu 1.595
_exptl_absorpt_correction_T_max 0.7454
_exptl_absorpt_correction_T_min 0.5751
_exptl_absorpt_correction_type multi-scan
_exptl_absorpt_process_details
;
SADABS-2016/2 (Bruker,2016/2) was used for absorption correction.
wR2(int) was 0.0771 before and 0.0585 after correction.
The Ratio of minimum to maximum transmission is 0.7715.
The \l/2 correction factor is Not present.
;
_exptl_crystal_colour red
_exptl_crystal_density_diffrn 1.427
_exptl_crystal_description block
_exptl_crystal_F_000 1952
_exptl_crystal_size_max 0.29
_exptl_crystal_size_mid 0.21
_exptl_crystal_size_min 0.15
_refine_diff_density_max 2.260
_refine_diff_density_min -1.061
_refine_diff_density_rms 0.115
_refine_ls_extinction_method none
_refine_ls_goodness_of_fit_ref 1.032
_refine_ls_hydrogen_treatment mixed
_refine_ls_matrix_type full
_refine_ls_number_parameters 1092
_refine_ls_number_reflns 18364
_refine_ls_number_restraints 42
_refine_ls_restrained_S_all 1.039
_refine_ls_R_factor_all 0.0761
_refine_ls_R_factor_gt 0.0527
_refine_ls_shift/su_max 0.003
_refine_ls_shift/su_mean 0.000
_refine_ls_structure_factor_coef Fsqd
_refine_ls_weighting_details 'w=1/[\s^2^(Fo^2^)+(0.1049P)^2^+3.7566P] where P=(Fo^2^+2Fc^2^)/3'
_refine_ls_weighting_scheme calc
_refine_ls_wR_factor_gt 0.1451
_refine_ls_wR_factor_ref 0.1700
_reflns_Friedel_coverage 0.000
_reflns_number_gt 13261
_reflns_number_total 18364
_reflns_threshold_expression 'I > 2\s(I)'
_cod_data_source_file c9nj04260a2.cif
_cod_data_source_block 4
_cod_database_code 7059062
_shelx_shelxl_version_number 2018/3
_shelx_space_group_comment
;
The symmetry employed for this shelxl refinement is uniquely defined
by the following loop, which should always be used as a source of
symmetry information in preference to the above space-group names.
They are only intended as comments.
;
_shelx_estimated_absorpt_t_max 0.796
_shelx_estimated_absorpt_t_min 0.655
_olex2_refinement_description
;
1. Fixed Uiso
 At 1.2 times of:
  All C(H) groups, All C(H,H) groups
 At 1.5 times of:
  All C(H,H,H) groups
2. Rigid bond restraints
 C63, C65
 with sigma for 1-2 distances of 0.01 and sigma for 1-3 distances of 0.02
 C63, C2AA
 with sigma for 1-2 distances of 0.01 and sigma for 1-3 distances of 0.02
 C2AA, C65, C63, C64
 with sigma for 1-2 distances of 0.01 and sigma for 1-3 distances of 0.02
3. Uiso/Uaniso restraints and constraints
C64 \\sim C65 \\sim C63 \\sim C2AA: within 2A with sigma of 0.01 and sigma for
terminal atoms of 0.02
Uanis(C65) \\sim Ueq, Uanis(C63) \\sim Ueq: with sigma of 0.01 and sigma for
terminal atoms of 0.02
Uanis(C63) \\sim Ueq, Uanis(C64) \\sim Ueq: with sigma of 0.01 and sigma for
terminal atoms of 0.02
4.a Secondary CH2 refined with riding coordinates:
 C88(H88A,H88B)
4.b Aromatic/amide H refined with riding coordinates:
 C16(H16), C38(H38), C81(H81), C37(H37), C33(H33), C35(H35), C9(H9), C87(H87),
 C20(H20), C44(H44), C74(H74), C8(H8A), C61(H61), C80(H80), C3(H3), C42(H42),
 C34(H34), C43(H43), C86(H86), C2(H2), C15(H15), C21(H21), C23(H23), C25(H25),
 C73(H73), C66(H66), C85(H85), C13(H13), C24(H24), C5(H5), C78(H78), C27(H27),
 C12(H12), C30(H30), C11(H11), C26(H26), C70(H70), C76(H76), C31(H31), C22(H22),
  C6(H6), C67(H67), C50(H50), C1(H1), C77(H77), C69(H69), C68(H68)
4.c Idealised Me refined as rotating group:
 C58(H58A,H58B,H58C), C54(H54A,H54B,H54C), C46(H46A,H46B,H46C), C47(H47A,H47B,
 H47C), C89(H89A,H89B,H89C), C57(H57A,H57B,H57C), C95(H95A,H95B,H95C), C45(H45A,
 H45B,H45C), C56(H56A,H56B,H56C), C53(H53A,H53B,H53C), C55(H55A,H55B,H55C),
 C65(H65A,H65B,H65C), C63(H63A,H63B,H63C), C93(H93A,H93B,H93C), C91(H91A,H91B,
 H91C), C64(H64A,H64B,H64C)
;
_olex2_submission_special_instructions 'No special instructions were received'

loop_
_space_group_symop_operation_xyz
'x, y, z'
'-x, -y, -z'

loop_
_atom_site_label
_atom_site_type_symbol
_atom_site_fract_x
_atom_site_fract_y
_atom_site_fract_z
_atom_site_U_iso_or_equiv
_atom_site_adp_type
_atom_site_occupancy
_atom_site_site_symmetry_order
_atom_site_calc_flag
_atom_site_refinement_flags_posn
_atom_site_refinement_flags_adp
Gd1 Gd 0.88843(2) 1.01550(2) 0.51287(2) 0.04863(9) Uani 1 1 d . .
Gd2 Gd 0.91425(2) 0.79825(2) 0.46623(2) 0.04974(9) Uani 1 1 d . .
O3 O 0.9402(2) 1.1356(3) 0.4800(2) 0.0514(8) Uani 1 1 d . .
O1 O 0.9190(2) 0.9404(3) 0.5887(2) 0.0519(8) Uani 1 1 d . .
O2 O 0.8035(2) 0.8589(3) 0.4569(3) 0.0535(9) Uani 1 1 d . .
O8 O 0.9684(3) 0.9123(3) 0.4310(3) 0.0499(9) Uani 1 1 d . .
O7 O 0.7632(2) 1.0491(3) 0.5022(3) 0.0577(9) Uani 1 1 d . .
Cl14 Cl 0.6421(3) 0.6729(3) 0.0047(3) 0.1721(16) Uani 1 1 d . .
O6 O 0.8720(3) 1.1183(3) 0.6479(2) 0.0559(9) Uani 1 1 d . .
O5 O 0.9501(3) 0.6636(3) 0.4143(3) 0.0574(9) Uani 1 1 d . .
Cl20 Cl 0.4868(3) 0.5628(3) -0.0993(3) 0.187(2) Uani 1 1 d . .
N1 N 1.0578(3) 0.9869(4) 0.8968(3) 0.0565(11) Uani 1 1 d . .
N2 N 0.9136(3) 0.7944(3) 0.6074(3) 0.0553(11) Uani 1 1 d . .
N5 N 0.7797(3) 1.1174(4) 0.1945(3) 0.0576(11) Uani 1 1 d . .
N3 N 0.4852(3) 0.6240(4) 0.3327(4) 0.0646(13) Uani 1 1 d . .
C16 C 0.9839(3) 1.0415(4) 0.7335(4) 0.0535(12) Uani 1 1 d . .
H16 H 0.982089 1.093940 0.729212 0.064 Uiso 1 1 calc R .
N4 N 0.7717(3) 0.6870(4) 0.4360(3) 0.0569(11) Uani 1 1 d . .
N6 N 0.8439(3) 0.9744(3) 0.3577(3) 0.0529(10) Uani 1 1 d . .
C17 C 0.9500(3) 0.9552(4) 0.6636(3) 0.0514(12) Uani 1 1 d . .
N10 N 0.7607(7) 0.4933(8) 0.5469(7) 0.121(3) Uani 1 1 d . .
C38 C 0.6622(4) 0.8341(4) 0.4113(4) 0.0579(13) Uani 1 1 d . .
H38 H 0.672444 0.894689 0.420307 0.069 Uiso 1 1 calc R .
C18 C 0.9472(3) 0.8798(4) 0.6767(4) 0.0510(12) Uani 1 1 d . .
C83 C 0.8505(3) 1.0495(4) 0.3476(4) 0.0503(11) Uani 1 1 d . .
C81 C 0.9008(4) 1.2129(4) 0.4106(4) 0.0585(14) Uani 1 1 d . .
H81 H 0.929859 1.270615 0.456319 0.070 Uiso 1 1 calc R .
C14 C 1.0200(4) 0.9792(4) 0.8210(4) 0.0549(13) Uani 1 1 d . .
C82 C 0.8984(4) 1.1354(4) 0.4152(4) 0.0532(12) Uani 1 1 d . .
C32 C 0.3629(4) 0.5568(4) 0.2292(4) 0.0607(14) Uani 1 1 d . .
C37 C 0.5826(4) 0.7747(4) 0.3797(4) 0.0594(14) Uani 1 1 d . .
H37 H 0.540177 0.795765 0.366856 0.071 Uiso 1 1 calc R .
C58 C 0.7984(5) 1.3042(5) 0.8107(5) 0.078(2) Uani 1 1 d . .
H58A H 0.807086 1.344389 0.784988 0.117 Uiso 1 1 calc GR .
H58B H 0.814206 1.340961 0.872447 0.117 Uiso 1 1 calc GR .
H58C H 0.740259 1.269619 0.797708 0.117 Uiso 1 1 calc GR .
C19 C 0.9792(4) 0.8899(4) 0.7551(4) 0.0537(12) Uani 1 1 d . .
C33 C 0.3256(4) 0.5535(5) 0.1582(4) 0.0641(15) Uani 1 1 d . .
H33 H 0.352838 0.592933 0.137252 0.077 Uiso 1 1 calc R .
C35 C 0.4455(4) 0.6194(5) 0.2688(4) 0.0641(15) Uani 1 1 d . .
H35 H 0.470441 0.658057 0.246229 0.077 Uiso 1 1 calc R .
C36 C 0.5640(4) 0.6868(5) 0.3667(4) 0.0594(14) Uani 1 1 d . .
C54 C 0.9547(8) 0.4317(7) 0.2629(6) 0.139(5) Uani 1 1 d . .
H54A H 0.895045 0.406560 0.256545 0.208 Uiso 1 1 calc GR .
H54B H 0.982444 0.390260 0.267713 0.208 Uiso 1 1 calc GR .
H54C H 0.968660 0.438827 0.213073 0.208 Uiso 1 1 calc GR .
C84 C 0.8098(3) 1.0449(4) 0.2752(4) 0.0529(12) Uani 1 1 d . .
C9 C 1.1346(4) 1.0135(4) 1.0560(4) 0.0566(13) Uani 1 1 d . .
H9 H 1.082214 0.969692 1.033683 0.068 Uiso 1 1 calc R .
C87 C 0.7993(4) 0.8946(4) 0.2965(4) 0.0550(13) Uani 1 1 d . .
H87 H 0.795599 0.841988 0.302553 0.066 Uiso 1 1 calc R .
C20 C 0.9694(4) 0.8108(4) 0.7629(4) 0.0589(14) Uani 1 1 d . .
H20 H 0.989585 0.815482 0.814886 0.071 Uiso 1 1 calc R .
C28 C 0.1247(4) 0.3712(5) 0.1038(4) 0.0618(14) Uani 1 1 d . .
C44 C 0.7553(5) 0.6023(4) 0.4219(4) 0.0677(18) Uani 1 1 d . .
H44 H 0.799478 0.583248 0.434360 0.081 Uiso 1 1 calc R .
C10 C 1.1643(4) 1.0659(4) 1.0179(4) 0.0579(13) Uani 1 1 d . .
C74 C 0.7114(4) 1.0957(4) 0.0341(4) 0.0611(14) Uani 1 1 d . .
H74 H 0.705977 1.039985 0.035003 0.073 Uiso 1 1 calc R .
C41 C 0.6266(4) 0.6555(4) 0.3877(4) 0.0578(13) Uani 1 1 d . .
C46 C 0.7920(6) 0.5103(5) 0.1101(5) 0.092(3) Uani 1 1 d . .
H46A H 0.844477 0.502049 0.090509 0.138 Uiso 1 1 calc GR .
H46B H 0.752165 0.495478 0.061961 0.138 Uiso 1 1 calc GR .
H46C H 0.771067 0.469990 0.134303 0.138 Uiso 1 1 calc GR .
C39 C 0.7267(4) 0.8059(4) 0.4298(3) 0.0534(12) Uani 1 1 d . .
C8 C 1.1797(4) 1.0234(4) 1.1262(4) 0.0569(13) Uani 1 1 d . .
H8A H 1.158189 0.985438 1.150509 0.068 Uiso 1 1 calc R .
C61 C 0.7650(4) 1.1771(5) 0.6318(4) 0.0653(16) Uani 1 1 d . .
H61 H 0.740191 1.224925 0.659481 0.078 Uiso 1 1 calc R .
C80 C 0.8604(4) 1.2076(4) 0.3384(4) 0.0605(14) Uani 1 1 d . .
H80 H 0.861994 1.262545 0.337390 0.073 Uiso 1 1 calc R .
C3 C 1.2670(4) 1.0714(5) 1.2937(4) 0.0629(15) Uani 1 1 d . .
H3 H 1.208716 1.048956 1.285431 0.075 Uiso 1 1 calc R .
C75 C 0.7623(4) 1.1748(5) 0.0980(4) 0.0635(15) Uani 1 1 d . .
C42 C 0.6140(4) 0.5664(5) 0.3744(4) 0.0646(15) Uani 1 1 d . .
H42 H 0.560376 0.524944 0.354291 0.078 Uiso 1 1 calc R .
C62 C 0.7350(4) 1.1147(5) 0.5465(4) 0.0605(14) Uani 1 1 d . .
C34 C 0.2493(4) 0.4936(5) 0.1177(4) 0.0618(14) Uani 1 1 d . .
H34 H 0.224678 0.492360 0.069079 0.074 Uiso 1 1 calc R .
C40 C 0.7076(4) 0.7150(4) 0.4183(4) 0.0537(12) Uani 1 1 d . .
C2AA C 0.6618(5) 1.1230(7) 0.5027(5) 0.086(2) Uani 1 1 d . U
C43 C 0.6788(4) 0.5388(5) 0.3903(4) 0.0665(16) Uani 1 1 d . .
H43 H 0.671355 0.478039 0.379958 0.080 Uiso 1 1 calc R .
C86 C 0.7567(4) 0.8840(4) 0.2224(4) 0.0593(14) Uani 1 1 d . .
H86 H 0.724445 0.825619 0.180183 0.071 Uiso 1 1 calc R .
C29 C 0.2074(4) 0.4348(4) 0.1467(4) 0.0595(14) Uani 1 1 d . .
C49 C 0.8599(4) 0.6393(4) 0.2607(4) 0.0596(14) Uani 1 1 d . .
C59 C 0.8513(4) 1.2380(5) 0.7748(4) 0.0622(15) Uani 1 1 d . .
C79 C 0.8190(4) 1.1265(4) 0.2697(4) 0.0553(13) Uani 1 1 d . .
C2 C 1.3135(5) 1.0794(5) 1.3634(4) 0.0705(17) Uani 1 1 d . .
H2 H 1.287218 1.061309 1.401587 0.085 Uiso 1 1 calc R .
C15 C 1.0199(4) 1.0525(4) 0.8091(4) 0.0560(13) Uani 1 1 d . .
H15 H 1.045245 1.112311 0.853802 0.067 Uiso 1 1 calc R .
C21 C 0.9307(4) 0.7266(5) 0.6957(4) 0.0644(15) Uani 1 1 d . .
H21 H 0.921342 0.673077 0.701308 0.077 Uiso 1 1 calc R .
C23 C 0.1040(4) 0.2834(5) 0.0936(4) 0.0668(16) Uani 1 1 d . .
H23 H 0.143199 0.264496 0.114692 0.080 Uiso 1 1 calc R .
C52 C 0.9820(5) 0.5222(5) 0.3408(4) 0.0697(17) Uani 1 1 d . .
C60 C 0.8286(4) 1.1739(4) 0.6790(4) 0.0591(14) Uani 1 1 d . .
C25 C -0.0289(4) 0.2488(5) 0.0220(4) 0.0735(18) Uani 1 1 d . .
H25 H -0.081010 0.206757 -0.006833 0.088 Uiso 1 1 calc R .
C73 C 0.6677(4) 1.0953(5) -0.0317(4) 0.0593(14) Uani 1 1 d . .
H73 H 0.633461 1.039286 -0.075655 0.071 Uiso 1 1 calc R .
C66 C 0.6046(5) 1.1079(5) -0.1854(4) 0.0705(17) Uani 1 1 d . .
H66 H 0.632485 1.062129 -0.202634 0.085 Uiso 1 1 calc R .
C85 C 0.7629(4) 0.9580(4) 0.2129(4) 0.0574(13) Uani 1 1 d . .
H85 H 0.735138 0.951513 0.163125 0.069 Uiso 1 1 calc R .
C13 C 1.1211(4) 1.0531(5) 0.9391(4) 0.0609(14) Uani 1 1 d . .
H13 H 1.141385 1.095752 0.919452 0.073 Uiso 1 1 calc R .
C24 C 0.0275(4) 0.2232(5) 0.0534(4) 0.0695(17) Uani 1 1 d . .
H24 H 0.014216 0.163693 0.047654 0.083 Uiso 1 1 calc R .
C7 C 1.2557(4) 1.0875(4) 1.1618(4) 0.0557(13) Uani 1 1 d . .
C4 C 1.3054(4) 1.0962(4) 1.2359(4) 0.0575(13) Uani 1 1 d . .
C5 C 1.3907(4) 1.1299(5) 1.2497(4) 0.0634(15) Uani 1 1 d . .
H5 H 1.417594 1.147059 1.211246 0.076 Uiso 1 1 calc R .
C47 C 0.8411(4) 0.6732(5) 0.1403(4) 0.0669(16) Uani 1 1 d . .
H47A H 0.892521 0.661828 0.119689 0.100 Uiso 1 1 calc GR .
H47B H 0.852082 0.736819 0.184402 0.100 Uiso 1 1 calc GR .
H47C H 0.801723 0.661094 0.093088 0.100 Uiso 1 1 calc GR .
C51 C 0.9389(4) 0.5925(4) 0.3431(4) 0.0577(13) Uani 1 1 d . .
C78 C 0.8044(4) 1.1777(5) 0.1719(4) 0.0661(16) Uani 1 1 d . .
H78 H 0.851981 1.226829 0.203994 0.079 Uiso 1 1 calc R .
C27 C 0.0665(4) 0.3962(5) 0.0709(4) 0.0681(16) Uani 1 1 d . .
H27 H 0.079705 0.455176 0.075418 0.082 Uiso 1 1 calc R .
C72 C 0.6731(4) 1.1766(4) -0.0346(4) 0.0610(14) Uani 1 1 d . .
C12 C 1.2852(4) 1.1431(5) 1.1254(4) 0.0627(15) Uani 1 1 d . .
H12 H 1.336441 1.188773 1.149581 0.075 Uiso 1 1 calc R .
C30 C 0.2458(4) 0.4393(5) 0.2182(4) 0.0677(16) Uani 1 1 d . .
H30 H 0.218390 0.401137 0.240314 0.081 Uiso 1 1 calc R .
C11 C 1.2399(4) 1.1321(5) 1.0536(4) 0.0619(14) Uani 1 1 d . .
H11 H 1.260826 1.169975 1.028977 0.074 Uiso 1 1 calc R .
C71 C 0.6196(4) 1.1766(5) -0.1010(4) 0.0635(15) Uani 1 1 d . .
C26 C -0.0104(4) 0.3363(6) 0.0319(5) 0.0745(18) Uani 1 1 d . .
H26 H -0.050553 0.354910 0.011837 0.089 Uiso 1 1 calc R .
C89 C 0.5684(6) 1.0141(8) 0.1334(7) 0.108(3) Uani 1 1 d . .
H89A H 0.555035 1.064908 0.130411 0.163 Uiso 1 1 calc GR .
H89B H 0.626115 1.033203 0.158420 0.163 Uiso 1 1 calc GR .
H89C H 0.532918 0.995999 0.168624 0.163 Uiso 1 1 calc GR .
C70 C 0.5794(5) 1.2425(6) -0.0795(5) 0.078(2) Uani 1 1 d . .
H70 H 0.590359 1.290948 -0.022761 0.094 Uiso 1 1 calc R .
C96 C 0.6111(7) 0.6504(6) 0.6525(7) 0.098(3) Uani 1 1 d . .
N7 N 0.5480(7) 0.8787(7) -0.0159(9) 0.156(5) Uani 1 1 d . .
C76 C 0.7719(5) 1.2548(5) 0.0927(5) 0.0764(19) Uani 1 1 d . .
H76 H 0.809501 1.309811 0.134444 0.092 Uiso 1 1 calc R .
C57 C 0.8379(4) 1.1788(5) 0.8189(4) 0.0665(16) Uani 1 1 d . .
H57A H 0.851678 1.217982 0.880527 0.100 Uiso 1 1 calc GR .
H57B H 0.873192 1.137985 0.799481 0.100 Uiso 1 1 calc GR .
H57C H 0.780140 1.142547 0.804836 0.100 Uiso 1 1 calc GR .
C95 C 0.6837(7) 0.6846(7) 0.6244(7) 0.112(3) Uani 1 1 d . .
H95A H 0.710244 0.636099 0.595453 0.168 Uiso 1 1 calc GR .
H95B H 0.721807 0.735738 0.673507 0.168 Uiso 1 1 calc GR .
H95C H 0.668817 0.705264 0.585043 0.168 Uiso 1 1 calc GR .
C45 C 0.7205(4) 0.6211(5) 0.2008(5) 0.0760(19) Uani 1 1 d . .
H45A H 0.685652 0.609405 0.150539 0.114 Uiso 1 1 calc GR .
H45B H 0.726857 0.683428 0.245902 0.114 Uiso 1 1 calc GR .
H45C H 0.694760 0.577895 0.220587 0.114 Uiso 1 1 calc GR .
C31 C 0.3229(4) 0.4984(5) 0.2577(5) 0.0706(17) Uani 1 1 d . .
H31 H 0.348606 0.498611 0.305247 0.085 Uiso 1 1 calc R .
C22 C 0.9056(4) 0.7222(4) 0.6188(4) 0.0589(14) Uani 1 1 d . .
H22 H 0.881264 0.663749 0.571655 0.071 Uiso 1 1 calc R .
C6 C 1.4365(4) 1.1388(5) 1.3187(5) 0.0712(17) Uani 1 1 d . .
H6 H 1.494670 1.162106 1.327379 0.085 Uiso 1 1 calc R .
C48 C 0.8047(4) 0.6096(4) 0.1780(4) 0.0639(15) Uani 1 1 d . .
C67 C 0.5494(6) 1.1060(6) -0.2441(5) 0.085(2) Uani 1 1 d . .
H67 H 0.539725 1.059080 -0.301483 0.102 Uiso 1 1 calc R .
C50 C 0.8916(4) 0.5746(4) 0.2696(4) 0.0625(15) Uani 1 1 d . .
H50 H 0.879735 0.515153 0.222494 0.075 Uiso 1 1 calc R .
C1 C 1.3983(5) 1.1138(5) 1.3759(4) 0.0729(18) Uani 1 1 d . .
H1 H 1.430368 1.120476 1.423481 0.087 Uiso 1 1 calc R .
C94 C 0.6947(8) 0.4461(7) 0.5245(7) 0.098(3) Uani 1 1 d . .
C77 C 0.7272(5) 1.2554(5) 0.0270(4) 0.0746(18) Uani 1 1 d . .
H77 H 0.734208 1.310714 0.024993 0.089 Uiso 1 1 calc R .
C69 C 0.5229(6) 1.2405(7) -0.1381(6) 0.093(3) Uani 1 1 d . .
H69 H 0.494851 1.286021 -0.122045 0.112 Uiso 1 1 calc R .
C56 C 0.9419(5) 1.2918(5) 0.7920(5) 0.0750(18) Uani 1 1 d . .
H56A H 0.950876 1.321858 0.756660 0.112 Uiso 1 1 calc GR .
H56B H 0.976221 1.250104 0.778234 0.112 Uiso 1 1 calc GR .
H56C H 0.956593 1.337739 0.852054 0.112 Uiso 1 1 calc GR .
C68 C 0.5092(6) 1.1699(7) -0.2207(6) 0.100(3) Uani 1 1 d . .
H68 H 0.470541 1.166607 -0.261627 0.119 Uiso 1 1 calc R .
C90 C 0.5555(7) 0.9379(9) 0.0488(9) 0.113(3) Uani 1 1 d . .
O4 O 0.8738(3) 0.7203(3) 0.3163(3) 0.0600(10) Uani 1 1 d . .
C53 C 0.9683(9) 0.5107(9) 0.4184(7) 0.139(5) Uani 1 1 d . .
H53A H 0.909145 0.491914 0.419782 0.208 Uiso 1 1 calc GR .
H53B H 0.994015 0.568582 0.469547 0.208 Uiso 1 1 calc GR .
H53C H 0.992900 0.463971 0.416371 0.208 Uiso 1 1 calc GR .
C55 C 1.0750(7) 0.5607(8) 0.3426(9) 0.137(5) Uani 1 1 d . .
H55A H 1.104285 0.518774 0.343856 0.205 Uiso 1 1 calc GR .
H55B H 1.095991 0.620231 0.393442 0.205 Uiso 1 1 calc GR .
H55C H 1.083578 0.567577 0.291811 0.205 Uiso 1 1 calc GR .
C65 C 0.6440(7) 1.0650(8) 0.4136(6) 0.130(4) Uani 1 1 d . U
H65A H 0.695537 1.063887 0.389449 0.195 Uiso 1 1 calc GR .
H65B H 0.610252 1.087835 0.388093 0.195 Uiso 1 1 calc GR .
H65C H 0.614043 1.003252 0.401618 0.195 Uiso 1 1 calc GR .
C63 C 0.6116(8) 1.1722(12) 0.5578(8) 0.173(5) Uani 1 1 d . U
H63A H 0.574714 1.132948 0.576170 0.260 Uiso 1 1 calc GR .
H63B H 0.578851 1.191477 0.527550 0.260 Uiso 1 1 calc GR .
H63C H 0.646472 1.225881 0.607537 0.260 Uiso 1 1 calc GR .
C92 C 0.6216(10) 0.2798(9) 0.2492(9) 0.130(4) Uani 1 1 d . .
C93 C 0.6059(9) 0.3927(8) 0.4975(7) 0.129(4) Uani 1 1 d . .
H93A H 0.599889 0.336144 0.444388 0.193 Uiso 1 1 calc GR .
H93B H 0.573998 0.428850 0.488567 0.193 Uiso 1 1 calc GR .
H93C H 0.585639 0.378084 0.541713 0.193 Uiso 1 1 calc GR .
C88 C 0.5772(8) 0.6503(9) -0.0804(9) 0.141(5) Uani 1 1 d . .
H88A H 0.605266 0.631605 -0.131351 0.169 Uiso 1 1 calc R .
H88B H 0.562396 0.706175 -0.070023 0.169 Uiso 1 1 calc R .
N8 N 0.6446(11) 0.2638(11) 0.2944(9) 0.172(6) Uani 1 1 d . .
N9 N 0.5570(7) 0.6264(7) 0.6794(10) 0.160(5) Uani 1 1 d . .
C91 C 0.5872(10) 0.3036(11) 0.1866(9) 0.167(6) Uani 1 1 d . .
H91A H 0.568193 0.248672 0.131338 0.250 Uiso 1 1 calc GR .
H91B H 0.630237 0.349150 0.180595 0.250 Uiso 1 1 calc GR .
H91C H 0.540997 0.328370 0.207395 0.250 Uiso 1 1 calc GR .
C64 C 0.7019(11) 1.2130(11) 0.4874(11) 0.178(5) Uani 1 1 d . U
H64A H 0.699673 1.268916 0.537604 0.266 Uiso 1 1 calc GR .
H64B H 0.670158 1.206080 0.437572 0.266 Uiso 1 1 calc GR .
H64C H 0.759227 1.216397 0.478218 0.266 Uiso 1 1 calc GR .
H8 H 0.964(4) 0.898(4) 0.390(4) 0.044(19) Uiso 1 1 d . .

loop_
_atom_site_aniso_label
_atom_site_aniso_U_11
_atom_site_aniso_U_22
_atom_site_aniso_U_33
_atom_site_aniso_U_23
_atom_site_aniso_U_13
_atom_site_aniso_U_12
Gd1 0.04664(16) 0.04981(16) 0.04861(15) 0.02318(12) 0.00575(11) 0.01307(12)
Gd2 0.04981(16) 0.04805(16) 0.04915(16) 0.02269(12) 0.00402(11) 0.01149(12)
O3 0.053(2) 0.051(2) 0.049(2) 0.0249(17) 0.0013(16) 0.0112(17)
O1 0.056(2) 0.051(2) 0.048(2) 0.0227(17) 0.0055(16) 0.0153(17)
O2 0.046(2) 0.054(2) 0.060(2) 0.0273(19) 0.0047(17) 0.0120(17)
O8 0.053(2) 0.053(2) 0.046(2) 0.0244(19) 0.0075(17) 0.0160(17)
O7 0.050(2) 0.064(2) 0.057(2) 0.024(2) 0.0085(17) 0.0207(19)
Cl14 0.160(3) 0.151(3) 0.179(4) 0.052(3) 0.029(3) 0.055(3)
O6 0.057(2) 0.059(2) 0.050(2) 0.0212(18) 0.0082(17) 0.0225(19)
O5 0.061(2) 0.051(2) 0.057(2) 0.0224(19) 0.0035(18) 0.0161(18)
Cl20 0.138(3) 0.132(3) 0.211(4) 0.020(3) 0.035(3) 0.031(2)
N1 0.059(3) 0.063(3) 0.046(2) 0.024(2) 0.005(2) 0.020(2)
N2 0.052(3) 0.054(3) 0.053(3) 0.023(2) 0.004(2) 0.009(2)
N5 0.060(3) 0.062(3) 0.053(3) 0.029(2) 0.004(2) 0.019(2)
N3 0.049(3) 0.069(3) 0.073(3) 0.035(3) 0.002(2) 0.009(2)
C16 0.051(3) 0.060(3) 0.052(3) 0.030(3) 0.010(2) 0.014(3)
N4 0.052(3) 0.061(3) 0.057(3) 0.029(2) 0.004(2) 0.013(2)
N6 0.049(2) 0.054(3) 0.053(3) 0.024(2) 0.005(2) 0.012(2)
C17 0.050(3) 0.056(3) 0.048(3) 0.025(2) 0.007(2) 0.015(2)
N10 0.136(8) 0.139(9) 0.129(8) 0.090(7) 0.032(7) 0.055(7)
C38 0.049(3) 0.058(3) 0.064(3) 0.030(3) 0.009(3) 0.010(3)
C18 0.047(3) 0.055(3) 0.052(3) 0.027(3) 0.009(2) 0.015(2)
C83 0.046(3) 0.051(3) 0.056(3) 0.026(2) 0.009(2) 0.014(2)
C81 0.065(4) 0.052(3) 0.057(3) 0.024(3) 0.002(3) 0.016(3)
C14 0.052(3) 0.065(3) 0.050(3) 0.030(3) 0.006(2) 0.017(3)
C82 0.052(3) 0.057(3) 0.051(3) 0.027(3) 0.003(2) 0.014(2)
C32 0.051(3) 0.061(3) 0.059(3) 0.025(3) 0.005(3) 0.007(3)
C37 0.054(3) 0.064(4) 0.056(3) 0.029(3) 0.002(3) 0.010(3)
C58 0.087(5) 0.079(5) 0.064(4) 0.021(4) 0.012(4) 0.043(4)
C19 0.051(3) 0.063(3) 0.049(3) 0.030(3) 0.010(2) 0.014(3)
C33 0.056(3) 0.063(4) 0.073(4) 0.035(3) 0.003(3) 0.012(3)
C35 0.059(4) 0.060(4) 0.068(4) 0.030(3) 0.005(3) 0.009(3)
C36 0.051(3) 0.066(4) 0.061(3) 0.033(3) 0.005(3) 0.010(3)
C54 0.197(12) 0.086(6) 0.098(7) -0.006(5) -0.049(7) 0.087(8)
C84 0.048(3) 0.061(3) 0.050(3) 0.027(3) 0.007(2) 0.015(2)
C9 0.049(3) 0.060(3) 0.059(3) 0.029(3) 0.006(2) 0.014(3)
C87 0.056(3) 0.053(3) 0.054(3) 0.025(3) 0.007(2) 0.013(3)
C20 0.059(3) 0.066(4) 0.057(3) 0.034(3) 0.006(3) 0.017(3)
C28 0.052(3) 0.066(4) 0.060(3) 0.028(3) 0.008(3) 0.008(3)
C44 0.083(4) 0.049(3) 0.067(4) 0.035(3) -0.020(3) -0.002(3)
C10 0.054(3) 0.065(4) 0.054(3) 0.028(3) 0.007(2) 0.019(3)
C74 0.063(4) 0.060(3) 0.065(4) 0.034(3) 0.008(3) 0.017(3)
C41 0.053(3) 0.064(3) 0.054(3) 0.032(3) 0.003(2) 0.005(3)
C46 0.131(8) 0.064(4) 0.065(4) 0.022(4) -0.016(4) 0.023(5)
C39 0.049(3) 0.059(3) 0.047(3) 0.024(3) 0.008(2) 0.010(2)
C8 0.055(3) 0.062(3) 0.055(3) 0.031(3) 0.006(2) 0.013(3)
C61 0.063(4) 0.067(4) 0.060(3) 0.020(3) 0.007(3) 0.032(3)
C80 0.068(4) 0.055(3) 0.065(4) 0.032(3) 0.006(3) 0.021(3)
C3 0.062(4) 0.071(4) 0.053(3) 0.028(3) 0.009(3) 0.018(3)
C75 0.063(4) 0.068(4) 0.061(3) 0.036(3) 0.005(3) 0.010(3)
C42 0.054(3) 0.065(4) 0.072(4) 0.038(3) 0.001(3) 0.002(3)
C62 0.059(3) 0.068(4) 0.060(3) 0.030(3) 0.014(3) 0.027(3)
C34 0.060(3) 0.066(4) 0.055(3) 0.028(3) 0.002(3) 0.013(3)
C40 0.053(3) 0.056(3) 0.051(3) 0.027(3) 0.006(2) 0.011(2)
C2AA 0.073(4) 0.117(6) 0.077(4) 0.039(4) 0.007(3) 0.058(4)
C43 0.071(4) 0.055(3) 0.070(4) 0.034(3) 0.005(3) 0.006(3)
C86 0.057(3) 0.057(3) 0.053(3) 0.022(3) 0.001(2) 0.007(3)
C29 0.057(3) 0.061(3) 0.057(3) 0.027(3) 0.005(3) 0.016(3)
C49 0.063(4) 0.056(3) 0.050(3) 0.022(3) 0.006(3) 0.008(3)
C59 0.060(3) 0.063(4) 0.054(3) 0.019(3) 0.006(3) 0.019(3)
C79 0.053(3) 0.061(3) 0.055(3) 0.029(3) 0.003(2) 0.017(3)
C2 0.071(4) 0.079(4) 0.057(3) 0.032(3) 0.006(3) 0.015(4)
C15 0.052(3) 0.055(3) 0.054(3) 0.021(3) 0.005(2) 0.011(3)
C21 0.074(4) 0.061(4) 0.065(4) 0.034(3) 0.008(3) 0.022(3)
C23 0.058(4) 0.076(4) 0.063(4) 0.034(3) 0.003(3) 0.012(3)
C52 0.082(5) 0.061(4) 0.066(4) 0.027(3) 0.004(3) 0.028(3)
C60 0.060(3) 0.063(3) 0.054(3) 0.026(3) 0.013(3) 0.019(3)
C25 0.058(4) 0.082(5) 0.065(4) 0.032(4) 0.003(3) 0.001(3)
C73 0.057(3) 0.064(4) 0.054(3) 0.027(3) 0.005(3) 0.016(3)
C66 0.072(4) 0.075(4) 0.066(4) 0.039(4) 0.004(3) 0.013(3)
C85 0.052(3) 0.065(4) 0.052(3) 0.027(3) 0.003(2) 0.015(3)
C13 0.060(3) 0.069(4) 0.052(3) 0.029(3) 0.006(3) 0.015(3)
C24 0.069(4) 0.072(4) 0.058(4) 0.032(3) 0.003(3) 0.003(3)
C7 0.056(3) 0.061(3) 0.049(3) 0.024(3) 0.009(2) 0.020(3)
C4 0.061(3) 0.056(3) 0.049(3) 0.020(3) 0.003(2) 0.014(3)
C5 0.058(3) 0.070(4) 0.059(3) 0.028(3) 0.008(3) 0.018(3)
C47 0.074(4) 0.074(4) 0.054(3) 0.031(3) 0.006(3) 0.022(3)
C51 0.058(3) 0.049(3) 0.055(3) 0.021(3) 0.005(3) 0.005(3)
C78 0.068(4) 0.067(4) 0.063(4) 0.034(3) 0.002(3) 0.013(3)
C27 0.061(4) 0.071(4) 0.068(4) 0.034(3) 0.001(3) 0.013(3)
C72 0.065(4) 0.063(4) 0.056(3) 0.029(3) 0.013(3) 0.018(3)
C12 0.056(3) 0.069(4) 0.060(3) 0.033(3) 0.004(3) 0.010(3)
C30 0.059(4) 0.079(4) 0.066(4) 0.041(4) 0.004(3) 0.007(3)
C11 0.058(3) 0.066(4) 0.059(3) 0.033(3) 0.004(3) 0.009(3)
C71 0.066(4) 0.069(4) 0.060(3) 0.037(3) 0.009(3) 0.015(3)
C26 0.061(4) 0.087(5) 0.070(4) 0.039(4) -0.003(3) 0.010(4)
C89 0.081(6) 0.132(9) 0.100(7) 0.052(7) 0.020(5) 0.015(6)
C70 0.093(5) 0.090(5) 0.071(4) 0.048(4) 0.019(4) 0.040(4)
C96 0.106(7) 0.071(5) 0.109(7) 0.037(5) 0.009(6) 0.026(5)
N7 0.110(7) 0.103(7) 0.184(12) 0.025(7) 0.064(7) -0.003(6)
C76 0.091(5) 0.065(4) 0.067(4) 0.034(3) -0.006(4) 0.008(4)
C57 0.064(4) 0.080(4) 0.055(3) 0.031(3) 0.011(3) 0.021(3)
C95 0.137(9) 0.080(6) 0.119(8) 0.043(6) 0.058(7) 0.041(6)
C45 0.066(4) 0.078(5) 0.069(4) 0.034(4) -0.006(3) -0.001(3)
C31 0.060(4) 0.081(5) 0.070(4) 0.042(4) -0.001(3) 0.008(3)
C22 0.065(4) 0.050(3) 0.054(3) 0.024(3) 0.003(3) 0.007(3)
C6 0.056(4) 0.077(4) 0.070(4) 0.029(4) -0.002(3) 0.013(3)
C48 0.079(4) 0.055(3) 0.052(3) 0.022(3) 0.001(3) 0.016(3)
C67 0.095(6) 0.086(5) 0.074(5) 0.046(4) -0.005(4) 0.012(5)
C50 0.077(4) 0.048(3) 0.054(3) 0.019(3) 0.006(3) 0.015(3)
C1 0.071(4) 0.085(5) 0.061(4) 0.035(4) 0.004(3) 0.019(4)
C94 0.129(9) 0.082(6) 0.099(7) 0.056(5) 0.022(6) 0.028(6)
C77 0.092(5) 0.067(4) 0.064(4) 0.036(3) 0.000(3) 0.013(4)
C69 0.095(6) 0.115(7) 0.106(7) 0.073(6) 0.020(5) 0.051(5)
C56 0.072(4) 0.074(4) 0.065(4) 0.026(3) 0.010(3) 0.014(4)
C68 0.100(7) 0.117(7) 0.097(6) 0.069(6) -0.008(5) 0.023(6)
C90 0.091(7) 0.102(8) 0.137(10) 0.056(7) 0.048(7) 0.016(6)
O4 0.066(3) 0.056(2) 0.051(2) 0.0220(19) 0.0043(18) 0.014(2)
C53 0.229(15) 0.145(10) 0.116(8) 0.085(8) 0.067(9) 0.124(11)
C55 0.107(8) 0.109(8) 0.174(12) 0.045(8) -0.014(8) 0.044(7)
C65 0.130(7) 0.148(8) 0.091(5) 0.017(5) -0.018(5) 0.089(6)
C63 0.141(8) 0.245(11) 0.111(7) 0.031(7) 0.000(6) 0.130(8)
C92 0.154(12) 0.109(9) 0.102(9) 0.031(7) 0.043(9) 0.035(8)
C93 0.192(14) 0.102(8) 0.106(8) 0.061(7) 0.039(8) 0.037(8)
C88 0.108(9) 0.127(10) 0.142(11) 0.034(8) 0.010(8) 0.020(8)
N8 0.230(16) 0.185(13) 0.137(11) 0.081(10) 0.045(10) 0.109(12)
N9 0.116(8) 0.095(7) 0.274(15) 0.094(9) 0.078(9) 0.027(6)
C91 0.157(13) 0.182(15) 0.119(10) 0.053(11) 0.034(9) 0.017(11)
C64 0.180(10) 0.153(9) 0.205(11) 0.099(8) -0.038(8) 0.032(8)

loop_
_atom_type_symbol
_atom_type_description
_atom_type_scat_dispersion_real
_atom_type_scat_dispersion_imag
_atom_type_scat_source
C C 0.0033 0.0016 'International Tables Vol C Tables 4.2.6.8 and 6.1.1.4'
H H 0.0000 0.0000 'International Tables Vol C Tables 4.2.6.8 and 6.1.1.4'
Cl Cl 0.1484 0.1585 'International Tables Vol C Tables 4.2.6.8 and 6.1.1.4'
Gd Gd -0.1653 3.9035 'International Tables Vol C Tables 4.2.6.8 and 6.1.1.4'
N N 0.0061 0.0033 'International Tables Vol C Tables 4.2.6.8 and 6.1.1.4'
O O 0.0106 0.0060 'International Tables Vol C Tables 4.2.6.8 and 6.1.1.4'

loop_
_geom_angle_atom_site_label_1
_geom_angle_atom_site_label_2
_geom_angle_atom_site_label_3
_geom_angle
_geom_angle_site_symmetry_1
_geom_angle_site_symmetry_3
Gd2 Gd1 Gd1 62.185(8) . 2_776
Gd2 Gd1 Gd1 54.290(8) 2_776 2_776
Gd2 Gd1 Gd2 116.476(9) . 2_776
O3 Gd1 Gd1 83.79(9) . 2_776
O3 Gd1 Gd2 35.92(9) . 2_776
O3 Gd1 Gd2 139.71(10) . .
O3 Gd1 O1 145.23(13) . .
O3 Gd1 O2 144.71(13) . .
O3 Gd1 O8 99.76(14) . .
O3 Gd1 O8 69.45(14) . 2_776
O3 Gd1 N6 65.64(14) . .
O1 Gd1 Gd1 69.70(9) . 2_776
O1 Gd1 Gd2 109.51(10) . 2_776
O1 Gd1 Gd2 41.74(9) . .
O1 Gd1 O2 65.71(13) . .
O1 Gd1 O8 71.19(14) . .
O1 Gd1 O8 75.95(14) . 2_776
O1 Gd1 N6 137.90(14) . .
O2 Gd1 Gd1 102.05(9) . 2_776
O2 Gd1 Gd2 153.61(9) . 2_776
O2 Gd1 Gd2 41.79(9) . .
O2 Gd1 O8 71.05(13) . .
O2 Gd1 N6 79.08(14) . .
O8 Gd1 Gd1 34.96(10) . 2_776
O8 Gd1 Gd1 35.75(10) 2_776 2_776
O8 Gd1 Gd2 33.56(10) 2_776 2_776
O8 Gd1 Gd2 39.95(10) . .
O8 Gd1 Gd2 90.75(10) 2_776 .
O8 Gd1 Gd2 82.78(10) . 2_776
O8 Gd1 O2 132.46(13) 2_776 .
O8 Gd1 O8 70.72(17) 2_776 .
O8 Gd1 N6 117.24(15) 2_776 .
O8 Gd1 N6 76.21(15) . .
O7 Gd1 Gd1 164.61(11) . 2_776
O7 Gd1 Gd2 126.86(11) . .
O7 Gd1 Gd2 115.16(11) . 2_776
O7 Gd1 O3 82.60(14) . .
O7 Gd1 O1 125.62(14) . .
O7 Gd1 O2 85.16(14) . .
O7 Gd1 O8 141.74(14) . 2_776
O7 Gd1 O8 141.95(14) . .
O7 Gd1 N6 70.27(15) . .
O6 Gd1 Gd1 115.50(10) . 2_776
O6 Gd1 Gd2 87.22(11) . 2_776
O6 Gd1 Gd2 121.83(10) . .
O6 Gd1 O3 91.05(14) . .
O6 Gd1 O1 81.08(13) . .
O6 Gd1 O2 116.26(14) . .
O6 Gd1 O8 82.64(15) . 2_776
O6 Gd1 O8 145.19(14) . .
O6 Gd1 O7 71.97(14) . .
O6 Gd1 N6 137.56(14) . .
N6 Gd1 Gd1 97.49(11) . 2_776
N6 Gd1 Gd2 96.40(11) . .
N6 Gd1 Gd2 91.70(11) . 2_776
Gd1 Gd2 Gd1 63.525(9) . 2_776
O3 Gd2 Gd1 35.18(9) 2_776 2_776
O3 Gd2 Gd1 91.73(9) 2_776 .
O3 Gd2 N2 80.80(14) 2_776 .
O3 Gd2 N4 155.84(14) 2_776 .
O1 Gd2 Gd1 41.51(9) . .
O1 Gd2 Gd1 70.57(10) . 2_776
O1 Gd2 O3 77.18(13) . 2_776
O1 Gd2 N2 64.93(14) . .
O1 Gd2 N4 108.71(15) . .
O2 Gd2 Gd1 42.54(9) . .
O2 Gd2 Gd1 104.07(9) . 2_776
O2 Gd2 O3 134.21(13) . 2_776
O2 Gd2 O1 66.08(13) . .
O2 Gd2 N2 105.65(15) . .
O2 Gd2 N4 66.49(15) . .
O8 Gd2 Gd1 34.84(10) . 2_776
O8 Gd2 Gd1 42.58(10) . .
O8 Gd2 O3 69.98(14) . 2_776
O8 Gd2 O1 73.16(14) . .
O8 Gd2 O2 73.81(14) . .
O8 Gd2 N2 133.10(16) . .
O8 Gd2 N4 134.12(15) . .
O8 Gd2 O4 78.22(15) . .
O5 Gd2 Gd1 106.29(11) . 2_776
O5 Gd2 Gd1 166.60(11) . .
O5 Gd2 O3 82.52(14) . 2_776
O5 Gd2 O1 146.33(13) . .
O5 Gd2 O2 142.32(14) . .
O5 Gd2 O8 124.10(15) . .
O5 Gd2 N2 85.64(15) . .
O5 Gd2 N4 80.54(16) . .
O5 Gd2 O4 73.34(14) . .
N2 Gd2 Gd1 105.46(11) . .
N2 Gd2 Gd1 107.98(11) . 2_776
N4 Gd2 Gd1 168.96(11) . 2_776
N4 Gd2 Gd1 108.26(11) . .
N4 Gd2 N2 80.85(16) . .
O4 Gd2 Gd1 99.10(10) . .
O4 Gd2 Gd1 100.19(11) . 2_776
O4 Gd2 O3 117.98(14) . 2_776
O4 Gd2 O1 140.16(14) . .
O4 Gd2 O2 79.80(14) . .
O4 Gd2 N2 148.68(15) . .
O4 Gd2 N4 73.10(15) . .
Gd1 O3 Gd2 108.90(14) . 2_776
C82 O3 Gd1 118.5(3) . .
C82 O3 Gd2 127.9(3) . 2_776
Gd1 O1 Gd2 96.76(13) . .
C17 O1 Gd1 143.0(4) . .
C17 O1 Gd2 118.3(3) . .
Gd2 O2 Gd1 95.68(13) . .
C39 O2 Gd1 143.5(4) . .
C39 O2 Gd2 120.8(4) . .
Gd1 O8 Gd1 109.28(17) 2_776 .
Gd2 O8 Gd1 111.60(16) . 2_776
Gd2 O8 Gd1 97.47(15) . .
C62 O7 Gd1 134.5(4) . .
C60 O6 Gd1 136.1(4) . .
C51 O5 Gd2 136.1(4) . .
C13 N1 C14 118.5(5) . .
C18 N2 Gd2 112.5(4) . .
C22 N2 Gd2 127.2(4) . .
C22 N2 C18 117.8(5) . .
C78 N5 C79 120.4(6) . .
C35 N3 C36 118.3(6) . .
C15 C16 C17 121.8(6) . .
C44 N4 Gd2 126.8(5) . .
C44 N4 C40 117.5(6) . .
C40 N4 Gd2 114.6(4) . .
C83 N6 Gd1 112.7(4) . .
C87 N6 Gd1 126.9(4) . .
C87 N6 C83 118.1(5) . .
O1 C17 C16 124.6(5) . .
O1 C17 C18 119.0(5) . .
C16 C17 C18 116.3(5) . .
C39 C38 C37 121.1(6) . .
N2 C18 C17 116.2(5) . .
N2 C18 C19 121.3(5) . .
C17 C18 C19 122.5(5) . .
N6 C83 C82 117.1(5) . .
N6 C83 C84 122.5(5) . .
C84 C83 C82 120.3(5) . .
C82 C81 C80 120.4(6) . .
C19 C14 N1 117.2(5) . .
C15 C14 N1 123.9(6) . .
C15 C14 C19 118.9(5) . .
O3 C82 C83 118.1(5) . .
O3 C82 C81 123.1(5) . .
C81 C82 C83 118.7(5) . .
C33 C32 C35 118.9(6) . .
C31 C32 C33 118.8(6) . .
C31 C32 C35 122.3(6) . .
C36 C37 C38 122.0(6) . .
C18 C19 C14 118.3(5) . .
C20 C19 C18 117.9(5) . .
C20 C19 C14 123.8(5) . .
C34 C33 C32 120.6(6) . .
N3 C35 C32 122.6(6) . .
N3 C36 C41 116.9(6) . .
C37 C36 N3 123.8(6) . .
C37 C36 C41 119.3(6) . .
C83 C84 C79 119.2(5) . .
C85 C84 C83 116.3(5) . .
C85 C84 C79 124.5(5) . .
C10 C9 C8 121.1(6) . .
N6 C87 C86 123.0(6) . .
C21 C20 C19 120.4(6) . .
C23 C28 C29 120.4(6) . .
C23 C28 C27 118.0(6) . .
C27 C28 C29 121.5(6) . .
N4 C44 C43 125.2(7) . .
C9 C10 C13 123.0(6) . .
C9 C10 C11 118.6(6) . .
C11 C10 C13 118.4(6) . .
C75 C74 C73 121.3(6) . .
C42 C41 C36 123.4(6) . .
C42 C41 C40 117.7(6) . .
C40 C41 C36 118.8(6) . .
O2 C39 C38 123.0(5) . .
O2 C39 C40 119.6(5) . .
C38 C39 C40 117.4(5) . .
C9 C8 C7 121.4(6) . .
C60 C61 C62 124.5(6) . .
C79 C80 C81 122.7(6) . .
C2 C3 C4 120.7(6) . .
C74 C75 C78 122.0(6) . .
C74 C75 C76 118.0(6) . .
C76 C75 C78 120.0(6) . .
C43 C42 C41 120.3(6) . .
O7 C62 C61 124.1(6) . .
O7 C62 C2AA 116.4(6) . .
C61 C62 C2AA 119.5(6) . .
C33 C34 C29 121.3(6) . .
N4 C40 C41 121.5(5) . .
N4 C40 C39 117.2(5) . .
C41 C40 C39 121.3(5) . .
C62 C2AA C64 104.0(8) . .
C65 C2AA C62 114.7(6) . .
C65 C2AA C63 128.3(8) . .
C65 C2AA C64 90.2(9) . .
C63 C2AA C62 115.5(8) . .
C63 C2AA C64 89.1(11) . .
C42 C43 C44 117.8(6) . .
C85 C86 C87 118.7(6) . .
C34 C29 C28 121.3(6) . .
C30 C29 C28 121.4(6) . .
C30 C29 C34 117.3(6) . .
C50 C49 C48 119.3(5) . .
O4 C49 C48 116.6(6) . .
O4 C49 C50 124.1(6) . .
C60 C59 C58 113.7(5) . .
C60 C59 C57 107.5(5) . .
C57 C59 C58 107.6(6) . .
C56 C59 C58 109.7(6) . .
C56 C59 C60 107.8(5) . .
C56 C59 C57 110.6(6) . .
N5 C79 C84 116.8(5) . .
C80 C79 N5 124.9(5) . .
C80 C79 C84 118.2(5) . .
C1 C2 C3 119.3(7) . .
C14 C15 C16 121.8(6) . .
C20 C21 C22 118.0(6) . .
C24 C23 C28 121.1(7) . .
C54 C52 C51 114.6(6) . .
C54 C52 C53 109.8(9) . .
C54 C52 C55 106.5(9) . .
C53 C52 C51 108.5(6) . .
C53 C52 C55 109.8(9) . .
C55 C52 C51 107.7(7) . .
O6 C60 C61 124.1(6) . .
O6 C60 C59 114.6(5) . .
C61 C60 C59 121.3(5) . .
C24 C25 C26 120.1(7) . .
C74 C73 C72 121.0(6) . .
C67 C66 C71 120.4(8) . .
C86 C85 C84 121.3(6) . .
N1 C13 C10 122.2(6) . .
C25 C24 C23 120.1(7) . .
C8 C7 C4 121.4(6) . .
C8 C7 C12 118.0(5) . .
C12 C7 C4 120.6(6) . .
C3 C4 C7 120.5(6) . .
C5 C4 C3 118.6(6) . .
C5 C4 C7 120.8(6) . .
C6 C5 C4 120.7(6) . .
O5 C51 C52 115.4(5) . .
O5 C51 C50 124.9(6) . .
C50 C51 C52 119.7(5) . .
N5 C78 C75 122.5(6) . .
C26 C27 C28 120.6(7) . .
C73 C72 C71 120.5(6) . .
C77 C72 C73 117.9(6) . .
C77 C72 C71 121.6(6) . .
C7 C12 C11 120.5(6) . .
C31 C30 C29 121.2(6) . .
C10 C11 C12 120.4(6) . .
C66 C71 C72 121.9(6) . .
C70 C71 C66 117.8(6) . .
C70 C71 C72 120.2(6) . .
C27 C26 C25 119.9(7) . .
C71 C70 C69 122.1(8) . .
N9 C96 C95 175.6(14) . .
C75 C76 C77 121.1(7) . .
C32 C31 C30 120.9(6) . .
N2 C22 C21 124.2(6) . .
C5 C6 C1 120.6(7) . .
C46 C48 C49 114.8(6) . .
C46 C48 C47 109.2(6) . .
C49 C48 C47 109.2(5) . .
C45 C48 C46 107.5(7) . .
C45 C48 C49 107.4(5) . .
C45 C48 C47 108.5(6) . .
C68 C67 C66 120.5(8) . .
C51 C50 C49 124.4(6) . .
C2 C1 C6 119.9(6) . .
N10 C94 C93 174.5(12) . .
C72 C77 C76 120.5(7) . .
C68 C69 C70 117.6(8) . .
C67 C68 C69 121.5(8) . .
N7 C90 C89 177.7(15) . .
C49 O4 Gd2 133.6(4) . .
N8 C92 C91 178.4(18) . .
Cl14 C88 Cl20 111.1(9) . .

loop_
_geom_bond_atom_site_label_1
_geom_bond_atom_site_label_2
_geom_bond_distance
_geom_bond_site_symmetry_2
Gd1 Gd1 3.9514(5) 2_776
Gd1 Gd2 3.5843(4) .
Gd1 Gd2 3.9044(4) 2_776
Gd1 O3 2.378(4) .
Gd1 O1 2.392(4) .
Gd1 O2 2.435(4) .
Gd1 O8 2.446(4) .
Gd1 O8 2.399(4) 2_776
Gd1 O7 2.361(4) .
Gd1 O6 2.322(4) .
Gd1 N6 2.585(5) .
Gd2 O3 2.421(4) 2_776
Gd2 O1 2.403(4) .
Gd2 O2 2.400(4) .
Gd2 O8 2.321(4) .
Gd2 O5 2.310(4) .
Gd2 N2 2.563(5) .
Gd2 N4 2.559(5) .
Gd2 O4 2.382(4) .
O3 C82 1.350(6) .
O1 C17 1.321(6) .
O2 C39 1.326(7) .
O7 C62 1.259(7) .
Cl14 C88 1.699(14) .
O6 C60 1.278(7) .
O5 C51 1.268(7) .
Cl20 C88 1.767(13) .
N1 C14 1.430(7) .
N1 C13 1.269(8) .
N2 C18 1.386(7) .
N2 C22 1.328(8) .
N5 C79 1.420(7) .
N5 C78 1.264(8) .
N3 C35 1.281(8) .
N3 C36 1.410(8) .
C16 C17 1.400(8) .
C16 C15 1.389(8) .
N4 C44 1.317(8) .
N4 C40 1.378(8) .
N6 C83 1.365(7) .
N6 C87 1.321(7) .
C17 C18 1.414(8) .
N10 C94 1.148(14) .
C38 C37 1.400(8) .
C38 C39 1.392(8) .
C18 C19 1.417(8) .
C83 C82 1.433(8) .
C83 C84 1.422(8) .
C81 C82 1.367(8) .
C81 C80 1.411(8) .
C14 C19 1.424(8) .
C14 C15 1.375(8) .
C32 C33 1.385(9) .
C32 C35 1.469(9) .
C32 C31 1.373(9) .
C37 C36 1.374(9) .
C58 C59 1.537(9) .
C19 C20 1.404(8) .
C33 C34 1.377(9) .
C36 C41 1.420(9) .
C54 C52 1.491(10) .
C84 C79 1.427(8) .
C84 C85 1.405(8) .
C9 C10 1.377(9) .
C9 C8 1.381(8) .
C87 C86 1.416(8) .
C20 C21 1.374(9) .
C28 C29 1.484(9) .
C28 C23 1.389(10) .
C28 C27 1.392(9) .
C44 C43 1.384(9) .
C10 C13 1.479(8) .
C10 C11 1.394(9) .
C74 C75 1.371(9) .
C74 C73 1.380(8) .
C41 C42 1.401(9) .
C41 C40 1.418(8) .
C46 C48 1.533(9) .
C39 C40 1.436(8) .
C8 C7 1.385(9) .
C61 C62 1.397(9) .
C61 C60 1.388(9) .
C80 C79 1.368(9) .
C3 C2 1.402(9) .
C3 C4 1.405(9) .
C75 C78 1.471(9) .
C75 C76 1.397(10) .
C42 C43 1.374(10) .
C62 C2AA 1.529(9) .
C34 C29 1.395(9) .
C2AA C65 1.418(12) .
C2AA C63 1.423(13) .
C2AA C64 1.680(17) .
C86 C85 1.343(9) .
C29 C30 1.391(9) .
C49 C48 1.538(9) .
C49 C50 1.419(9) .
C49 O4 1.245(7) .
C59 C60 1.531(8) .
C59 C57 1.535(9) .
C59 C56 1.529(10) .
C2 C1 1.385(10) .
C21 C22 1.401(9) .
C23 C24 1.381(9) .
C52 C51 1.545(9) .
C52 C53 1.507(12) .
C52 C55 1.547(14) .
C25 C24 1.359(10) .
C25 C26 1.388(11) .
C73 C72 1.407(9) .
C66 C71 1.396(10) .
C66 C67 1.383(10) .
C7 C4 1.490(8) .
C7 C12 1.395(9) .
C4 C5 1.391(9) .
C5 C6 1.377(9) .
C47 C48 1.549(9) .
C51 C50 1.397(9) .
C27 C26 1.380(9) .
C72 C71 1.488(9) .
C72 C77 1.374(10) .
C12 C11 1.401(9) .
C30 C31 1.381(9) .
C71 C70 1.373(10) .
C89 C90 1.445(16) .
C70 C69 1.396(11) .
C96 C95 1.432(15) .
C96 N9 1.122(14) .
N7 C90 1.117(14) .
C76 C77 1.396(10) .
C45 C48 1.525(10) .
C6 C1 1.395(10) .
C67 C68 1.342(13) .
C94 C93 1.496(17) .
C69 C68 1.385(13) .
C92 N8 1.065(17) .
C92 C91 1.51(2) .

loop_
_geom_torsion_atom_site_label_1
_geom_torsion_atom_site_label_2
_geom_torsion_atom_site_label_3
_geom_torsion_atom_site_label_4
_geom_torsion
_geom_torsion_site_symmetry_1
Gd1 O3 C82 C83 -27.7(7) .
Gd1 O3 C82 C81 153.4(5) .
Gd1 O1 C17 C16 -3.2(10) .
Gd1 O1 C17 C18 174.5(4) .
Gd1 O2 C39 C38 13.0(9) .
Gd1 O2 C39 C40 -167.1(4) .
Gd1 O7 C62 C61 -20.4(10) .
Gd1 O7 C62 C2AA 161.5(5) .
Gd1 O6 C60 C61 9.7(10) .
Gd1 O6 C60 C59 -170.9(4) .
Gd1 N6 C83 C82 15.2(6) .
Gd1 N6 C83 C84 -162.5(4) .
Gd1 N6 C87 C86 160.1(4) .
Gd2 O3 C82 C83 125.2(5) 2_776
Gd2 O3 C82 C81 -53.8(8) 2_776
Gd2 O1 C17 C16 156.1(4) .
Gd2 O1 C17 C18 -26.2(6) .
Gd2 O2 C39 C38 -170.3(4) .
Gd2 O2 C39 C40 9.6(7) .
Gd2 O5 C51 C52 176.1(4) .
Gd2 O5 C51 C50 -4.0(10) .
Gd2 N2 C18 C17 20.4(6) .
Gd2 N2 C18 C19 -157.5(4) .
Gd2 N2 C22 C21 159.0(5) .
Gd2 N4 C44 C43 -167.2(5) .
Gd2 N4 C40 C41 170.3(4) .
Gd2 N4 C40 C39 -7.9(6) .
O1 C17 C18 N2 2.0(8) .
O1 C17 C18 C19 180.0(5) .
O2 C39 C40 N4 -0.4(8) .
O2 C39 C40 C41 -178.6(5) .
O7 C62 C2AA C65 -10.5(13) .
O7 C62 C2AA C63 156.9(11) .
O7 C62 C2AA C64 -107.3(9) .
O5 C51 C50 C49 10.3(11) .
N1 C14 C19 C18 -174.9(5) .
N1 C14 C19 C20 4.5(9) .
N1 C14 C15 C16 178.6(5) .
N2 C18 C19 C14 174.0(5) .
N2 C18 C19 C20 -5.4(8) .
N3 C36 C41 C42 1.6(9) .
N3 C36 C41 C40 177.1(5) .
C16 C17 C18 N2 179.9(5) .
C16 C17 C18 C19 -2.1(8) .
N4 C44 C43 C42 -1.9(11) .
N6 C83 C82 O3 6.4(8) .
N6 C83 C82 C81 -174.6(5) .
N6 C83 C84 C79 179.4(5) .
N6 C83 C84 C85 -1.2(8) .
N6 C87 C86 C85 1.1(10) .
C17 C16 C15 C14 -3.9(9) .
C17 C18 C19 C14 -3.9(8) .
C17 C18 C19 C20 176.7(5) .
C38 C37 C36 N3 -178.2(6) .
C38 C37 C36 C41 1.6(10) .
C38 C39 C40 N4 179.5(5) .
C38 C39 C40 C41 1.3(8) .
C18 N2 C22 C21 -1.5(9) .
C18 C19 C20 C21 0.8(9) .
C83 N6 C87 C86 -1.5(9) .
C83 C84 C79 N5 177.5(5) .
C83 C84 C79 C80 -6.3(9) .
C83 C84 C85 C86 0.7(9) .
C81 C80 C79 N5 -177.9(6) .
C81 C80 C79 C84 6.3(10) .
C14 N1 C13 C10 -179.6(5) .
C14 C19 C20 C21 -178.6(6) .
C82 C83 C84 C79 1.7(8) .
C82 C83 C84 C85 -178.8(5) .
C82 C81 C80 C79 -1.4(10) .
C32 C33 C34 C29 0.1(11) .
C37 C38 C39 O2 177.5(5) .
C37 C38 C39 C40 -2.4(9) .
C37 C36 C41 C42 -178.1(6) .
C37 C36 C41 C40 -2.6(9) .
C58 C59 C60 O6 179.9(6) .
C58 C59 C60 C61 -0.7(10) .
C19 C14 C15 C16 -2.5(9) .
C19 C20 C21 C22 3.2(10) .
C33 C32 C35 N3 -177.5(7) .
C33 C32 C31 C30 -2.0(11) .
C33 C34 C29 C28 179.2(6) .
C33 C34 C29 C30 0.2(10) .
C35 N3 C36 C37 43.5(9) .
C35 N3 C36 C41 -136.3(7) .
C35 C32 C33 C34 178.0(6) .
C35 C32 C31 C30 -179.0(7) .
C36 N3 C35 C32 -179.6(6) .
C36 C41 C42 C43 175.1(6) .
C36 C41 C40 N4 -176.9(5) .
C36 C41 C40 C39 1.2(9) .
C54 C52 C51 O5 168.0(9) .
C54 C52 C51 C50 -11.8(11) .
C84 C83 C82 O3 -175.8(5) .
C84 C83 C82 C81 3.2(9) .
C9 C10 C13 N1 -7.1(10) .
C9 C10 C11 C12 1.5(10) .
C9 C8 C7 C4 -178.1(6) .
C9 C8 C7 C12 0.9(9) .
C87 N6 C83 C82 179.3(5) .
C87 N6 C83 C84 1.6(8) .
C87 C86 C85 C84 -0.7(9) .
C20 C21 C22 N2 -3.0(10) .
C28 C29 C30 C31 179.7(7) .
C28 C23 C24 C25 0.8(11) .
C28 C27 C26 C25 -2.7(11) .
C44 N4 C40 C41 1.3(9) .
C44 N4 C40 C39 -176.9(6) .
C10 C9 C8 C7 1.2(10) .
C74 C75 C78 N5 -21.1(11) .
C74 C75 C76 C77 3.8(12) .
C74 C73 C72 C71 -173.9(6) .
C74 C73 C72 C77 4.1(10) .
C41 C42 C43 C44 1.9(10) .
C39 C38 C37 C36 1.0(10) .
C8 C9 C10 C13 175.3(6) .
C8 C9 C10 C11 -2.4(9) .
C8 C7 C4 C3 -27.5(9) .
C8 C7 C4 C5 153.1(6) .
C8 C7 C12 C11 -1.8(10) .
C61 C62 C2AA C65 171.3(10) .
C61 C62 C2AA C63 -21.4(14) .
C61 C62 C2AA C64 74.5(10) .
C80 C81 C82 O3 175.6(6) .
C80 C81 C82 C83 -3.4(9) .
C3 C2 C1 C6 -1.0(12) .
C3 C4 C5 C6 0.0(10) .
C75 C74 C73 C72 -0.9(10) .
C75 C76 C77 C72 -0.7(13) .
C42 C41 C40 N4 -1.2(9) .
C42 C41 C40 C39 176.9(6) .
C62 C61 C60 O6 6.5(12) .
C62 C61 C60 C59 -172.8(7) .
C34 C29 C30 C31 -1.3(11) .
C40 N4 C44 C43 0.3(10) .
C40 C41 C42 C43 -0.4(10) .
C29 C28 C23 C24 -179.6(6) .
C29 C28 C27 C26 -179.4(6) .
C29 C30 C31 C32 2.3(12) .
C79 N5 C78 C75 -175.6(6) .
C79 C84 C85 C86 -179.9(6) .
C2 C3 C4 C7 179.9(6) .
C2 C3 C4 C5 -0.8(10) .
C15 C16 C17 O1 -176.1(5) .
C15 C16 C17 C18 6.1(8) .
C15 C14 C19 C18 6.2(8) .
C15 C14 C19 C20 -174.5(6) .
C23 C28 C29 C34 140.8(7) .
C23 C28 C29 C30 -40.2(10) .
C23 C28 C27 C26 2.0(10) .
C52 C51 C50 C49 -169.9(6) .
C60 C61 C62 O7 -1.0(12) .
C60 C61 C62 C2AA 177.1(7) .
C73 C74 C75 C78 175.2(6) .
C73 C74 C75 C76 -3.0(10) .
C73 C72 C71 C66 -42.1(9) .
C73 C72 C71 C70 134.0(7) .
C73 C72 C77 C76 -3.2(11) .
C66 C71 C70 C69 2.2(12) .
C66 C67 C68 C69 1.5(15) .
C85 C84 C79 N5 -1.9(9) .
C85 C84 C79 C80 174.3(6) .
C13 N1 C14 C19 149.8(6) .
C13 N1 C14 C15 -31.2(9) .
C13 C10 C11 C12 -176.3(6) .
C24 C25 C26 C27 2.4(11) .
C7 C4 C5 C6 179.4(6) .
C7 C12 C11 C10 0.6(10) .
C4 C3 C2 C1 1.3(11) .
C4 C7 C12 C11 177.3(6) .
C4 C5 C6 C1 0.2(11) .
C5 C6 C1 C2 0.3(12) .
C78 N5 C79 C84 -157.7(6) .
C78 N5 C79 C80 26.5(10) .
C78 C75 C76 C77 -174.4(7) .
C27 C28 C29 C34 -37.7(10) .
C27 C28 C29 C30 141.3(7) .
C27 C28 C23 C24 -1.1(10) .
C72 C71 C70 C69 -174.1(8) .
C12 C7 C4 C3 153.5(6) .
C12 C7 C4 C5 -25.9(9) .
C11 C10 C13 N1 170.6(6) .
C71 C66 C67 C68 -0.3(13) .
C71 C72 C77 C76 174.8(7) .
C71 C70 C69 C68 -1.1(13) .
C26 C25 C24 C23 -1.5(11) .
C70 C69 C68 C67 -0.8(15) .
C76 C75 C78 N5 157.1(7) .
C57 C59 C60 O6 -61.1(7) .
C57 C59 C60 C61 118.2(7) .
C31 C32 C33 C34 0.8(10) .
C31 C32 C35 N3 -0.4(11) .
C22 N2 C18 C17 -176.2(5) .
C22 N2 C18 C19 5.8(8) .
C48 C49 C50 C51 -176.8(6) .
C48 C49 O4 Gd2 157.4(4) .
C67 C66 C71 C72 174.7(7) .
C67 C66 C71 C70 -1.5(11) .
C50 C49 C48 C46 -2.3(10) .
C50 C49 C48 C47 -125.3(6) .
C50 C49 C48 C45 117.2(7) .
C50 C49 O4 Gd2 -22.4(10) .
C77 C72 C71 C66 140.0(7) .
C77 C72 C71 C70 -43.9(10) .
C56 C59 C60 O6 58.1(8) .
C56 C59 C60 C61 -122.5(7) .
O4 C49 C48 C46 177.9(7) .
O4 C49 C48 C47 54.8(8) .
O4 C49 C48 C45 -62.6(7) .
O4 C49 C50 C51 3.0(11) .
C53 C52 C51 O5 45.0(10) .
C53 C52 C51 C50 -134.9(9) .
C55 C52 C51 O5 -73.8(9) .
C55 C52 C51 C50 106.3(8) .
